data_7004498
loop_
_publ_author_name
'Crittall, Matthew R.'
'Ellul, Charles E.'
'Mahon, Mary F.'
'Saker, Olly'
'Whittlesey, Michael K.'

_publ_section_title
;
 Abnormal coordination of Arduengo's carbene upon reaction with
 M3(CO)12 (M = Ru, Os)
;
_journal_issue 32
_journal_name_full 'Dalton Transactions'
_journal_page_first 4209
_journal_page_last 4211
_journal_paper_doi 10.1039/b807923d
_journal_year 2008
_chemical_formula_sum 'C34 H32 N2 O11 Os3'
_chemical_formula_weight 1215.22
_chemical_name_systematic
;
?
;
_space_group_IT_number 19
_symmetry_cell_setting orthorhombic
_symmetry_space_group_name_Hall 'P 2ac 2ab'
_symmetry_space_group_name_H-M 'P 21 21 21'
_atom_sites_solution_hydrogens geom
_atom_sites_solution_primary direct
_atom_sites_solution_secondary difmap
_audit_creation_method SHELXL-97
_cell_angle_alpha 90.00
_cell_angle_beta 90.00
_cell_angle_gamma 90.00
_cell_formula_units_Z 4
_cell_length_a 11.8360(2)
_cell_length_b 12.6320(2)
_cell_length_c 22.3790(4)
_cell_measurement_reflns_used 154870
_cell_measurement_temperature 150(2)
_cell_measurement_theta_max 27.485
_cell_measurement_theta_min 2.910
_cell_volume 3345.94(10)
_computing_cell_refinement 'HKL Scalepack (Otwinowski & Minor 1997)'
_computing_data_collection 'Collect (Bruker AXS BV, 1997-2004)'
_computing_data_reduction 'Denzo & Scalepack (Otwinowski & Minor, 1997)'
_computing_molecular_graphics 'ORTEX (P.McArdle, 1995)'
_computing_publication_material 'SHELXL-97/2 (Sheldrick,1997)'
_computing_structure_refinement 'SHELXL-97 (Sheldrick, 1997)'
_computing_structure_solution 'SHELXS-97 (Sheldrick, 1990)'
_diffrn_ambient_temperature 150(2)
_diffrn_measured_fraction_theta_full 0.956
_diffrn_measured_fraction_theta_max 0.956
_diffrn_measurement_device_type '95mm CCD camera on \k-goniostat'
_diffrn_measurement_method CCD
_diffrn_radiation_monochromator graphite
_diffrn_radiation_source 'fine-focus sealed tube'
_diffrn_radiation_type MoK\a
_diffrn_radiation_wavelength 0.71073
_diffrn_reflns_av_R_equivalents 0.0000
_diffrn_reflns_av_sigmaI/netI 0.0470
_diffrn_reflns_limit_h_max 15
_diffrn_reflns_limit_h_min -15
_diffrn_reflns_limit_k_max 16
_diffrn_reflns_limit_k_min -16
_diffrn_reflns_limit_l_max 29
_diffrn_reflns_limit_l_min -28
_diffrn_reflns_number 7652
_diffrn_reflns_theta_full 27.50
_diffrn_reflns_theta_max 27.50
_diffrn_reflns_theta_min 3.70
_exptl_absorpt_coefficient_mu 11.430
_exptl_absorpt_correction_T_max 0.55
_exptl_absorpt_correction_T_min 0.46
_exptl_absorpt_correction_type multi-scan
_exptl_absorpt_process_details
;
multi-scan from symmetry-related measurements
Sortav (Blessing 1995)
;
_exptl_crystal_colour Colourless
_exptl_crystal_density_diffrn 2.412
_exptl_crystal_density_method 'not measured'
_exptl_crystal_description Parallelepiped
_exptl_crystal_F_000 2264
_exptl_crystal_size_max 0.07
_exptl_crystal_size_mid 0.05
_exptl_crystal_size_min 0.05
_refine_diff_density_max 2.266
_refine_diff_density_min -1.784
_refine_diff_density_rms 0.237
_refine_ls_abs_structure_details 'Flack H D (1983), Acta Cryst. A39, 876-881'
_refine_ls_abs_structure_Flack 0.499(17)
_refine_ls_extinction_method none
_refine_ls_goodness_of_fit_ref 1.032
_refine_ls_hydrogen_treatment constr
_refine_ls_matrix_type full
_refine_ls_number_parameters 452
_refine_ls_number_reflns 7652
_refine_ls_number_restraints 0
_refine_ls_restrained_S_all 1.032
_refine_ls_R_factor_all 0.0620
_refine_ls_R_factor_gt 0.0454
_refine_ls_shift/su_max 0.002
_refine_ls_shift/su_mean 0.000
_refine_ls_structure_factor_coef Fsqd
_refine_ls_weighting_details 'calc w=1/[\s^2^(Fo^2^)+(0.0578P)^2^+13.9620P] where P=(Fo^2^+2Fc^2^)/3'
_refine_ls_weighting_scheme calc
_refine_ls_wR_factor_gt 0.1015
_refine_ls_wR_factor_ref 0.1090
_reflns_number_gt 6440
_reflns_number_total 7652
_reflns_threshold_expression >2sigma(I)
_cod_data_source_file b807923d.txt
_cod_data_source_block k08mkw6
_cod_depositor_comments
;
The following automatic conversions were performed:
'_symmetry_cell_setting' value 'Orthorhombic' changed to 'orthorhombic'
according to '/home/saulius/struct/CIF-dictionaries/cif_core.dic'
dictionary named 'cif_core.dic' version 2.4.1 from
2010-06-29.

'_exptl_absorpt_correction_type' value 'Multi-scan' changed
to 'multi-scan' according to
'/home/saulius/struct/CIF-dictionaries/cif_core.dic' dictionary named
'cif_core.dic' version 2.4.1 from 2010-06-29.

Automatic conversion script
Id: cif_fix_enum 1527 2010-12-29 10:47:43Z saulius 
;
_cod_original_sg_symbol_H-M P212121
_cod_database_code 7004498

loop_
_symmetry_equiv_pos_as_xyz
'x, y, z'
'-x+1/2, -y, z+1/2'
'x+1/2, -y+1/2, -z'
'-x, y+1/2, -z+1/2'

loop_
_atom_site_label
_atom_site_type_symbol
_atom_site_fract_x
_atom_site_fract_y
_atom_site_fract_z
_atom_site_U_iso_or_equiv
_atom_site_adp_type
_atom_site_occupancy
_atom_site_symmetry_multiplicity
_atom_site_calc_flag
_atom_site_refinement_flags
_atom_site_disorder_assembly
_atom_site_disorder_group
Os1 Os 0.50042(6) 0.27909(3) 0.106355(16) 0.02106(10) Uani 1 1 d . . .
Os2 Os 0.37821(6) 0.08179(5) 0.122810(19) 0.02409(14) Uani 1 1 d . . .
Os3 Os 0.62203(6) 0.08590(5) 0.130217(19) 0.02384(14) Uani 1 1 d . . .
O1 O 0.4263(8) 0.2390(8) -0.0230(4) 0.039(2) Uani 1 1 d . . .
O2 O 0.7174(7) 0.3821(8) 0.0638(4) 0.038(2) Uani 1 1 d . . .
O3 O 0.5311(8) 0.3527(9) 0.2365(4) 0.049(3) Uani 1 1 d . . .
O4 O 0.4190(8) 0.0003(8) -0.0051(4) 0.038(2) Uani 1 1 d . . .
O5 O 0.1510(8) 0.1727(8) 0.0828(5) 0.049(3) Uani 1 1 d . . .
O6 O 0.3220(12) -0.1468(10) 0.1538(5) 0.048(3) Uani 1 1 d . . .
O7 O 0.3537(8) 0.1707(9) 0.2507(5) 0.047(3) Uani 1 1 d . . .
O8 O 0.6502(8) 0.0986(10) -0.0067(4) 0.049(3) Uani 1 1 d . . .
O9 O 0.8671(9) 0.1598(9) 0.1381(5) 0.050(3) Uani 1 1 d . . .
O10 O 0.6624(12) -0.1502(10) 0.1455(6) 0.051(3) Uani 1 1 d . . .
O11 O 0.5995(9) 0.1134(11) 0.2665(4) 0.056(3) Uani 1 1 d . . .
N1 N 0.3517(8) 0.4990(8) 0.0862(4) 0.027(2) Uani 1 1 d . . .
N2 N 0.2069(8) 0.4694(8) 0.1428(4) 0.026(2) Uani 1 1 d . . .
C1 C 0.4545(10) 0.2469(10) 0.0254(6) 0.032(3) Uani 1 1 d . . .
C2 C 0.6326(10) 0.3467(10) 0.0815(5) 0.029(3) Uani 1 1 d . . .
C3 C 0.5212(14) 0.3208(10) 0.1895(5) 0.039(4) Uani 1 1 d . . .
C4 C 0.4081(10) 0.0321(10) 0.0419(5) 0.029(3) Uani 1 1 d . . .
C5 C 0.2335(12) 0.1375(11) 0.0984(6) 0.038(3) Uani 1 1 d . . .
C6 C 0.3463(12) -0.0600(12) 0.1430(6) 0.029(3) Uani 1 1 d . . .
C7 C 0.3682(12) 0.1400(11) 0.2022(6) 0.036(3) Uani 1 1 d . . .
C8 C 0.6351(12) 0.0924(13) 0.0436(6) 0.042(3) Uani 1 1 d . . .
C9 C 0.7732(11) 0.1332(11) 0.1352(6) 0.030(3) Uani 1 1 d . . .
C10 C 0.6462(15) -0.0627(11) 0.1393(7) 0.035(4) Uani 1 1 d . . .
C11 C 0.6019(13) 0.1042(13) 0.2161(6) 0.041(4) Uani 1 1 d . . .
C12 C 0.3699(9) 0.3948(9) 0.1097(5) 0.025(2) Uani 1 1 d . . .
C13 C 0.2769(9) 0.3826(10) 0.1456(5) 0.027(2) Uani 1 1 d . . .
H13 H 0.2625 0.3218 0.1693 0.032 Uiso 1 1 calc R . .
C14 C 0.2545(8) 0.5409(10) 0.1057(5) 0.023(2) Uani 1 1 d . . .
H14 H 0.2247 0.6083 0.0954 0.027 Uiso 1 1 calc R . .
C15 C 0.4262(10) 0.5661(11) 0.0452(5) 0.029(3) Uani 1 1 d . . .
C16 C 0.3591(12) 0.6623(11) 0.0246(6) 0.033(3) Uani 1 1 d . . .
H16A H 0.3363 0.7051 0.0596 0.039 Uiso 1 1 calc R . .
H16B H 0.2898 0.6390 0.0036 0.039 Uiso 1 1 calc R . .
C17 C 0.4339(11) 0.7317(11) -0.0188(6) 0.032(3) Uani 1 1 d . . .
H17 H 0.3901 0.7949 -0.0324 0.039 Uiso 1 1 calc R . .
C18 C 0.4709(9) 0.6653(10) -0.0732(5) 0.031(3) Uani 1 1 d . . .
H18A H 0.4038 0.6432 -0.0965 0.037 Uiso 1 1 calc R . .
H18B H 0.5203 0.7080 -0.0995 0.037 Uiso 1 1 calc R . .
C19 C 0.5338(10) 0.5692(11) -0.0512(6) 0.036(3) Uani 1 1 d . . .
H19 H 0.5581 0.5261 -0.0865 0.044 Uiso 1 1 calc R . .
C20 C 0.4627(9) 0.4991(9) -0.0095(5) 0.023(2) Uani 1 1 d . . .
H20A H 0.5076 0.4374 0.0038 0.027 Uiso 1 1 calc R . .
H20B H 0.3951 0.4727 -0.0310 0.027 Uiso 1 1 calc R . .
C21 C 0.5309(9) 0.6045(10) 0.0804(5) 0.031(3) Uani 1 1 d . . .
H21A H 0.5069 0.6478 0.1150 0.037 Uiso 1 1 calc R . .
H21B H 0.5742 0.5430 0.0955 0.037 Uiso 1 1 calc R . .
C22 C 0.6050(12) 0.6710(11) 0.0381(6) 0.033(3) Uani 1 1 d . . .
H22 H 0.6733 0.6965 0.0601 0.040 Uiso 1 1 calc R . .
C23 C 0.5363(10) 0.7666(11) 0.0159(6) 0.035(3) Uani 1 1 d . . .
H23A H 0.5120 0.8097 0.0505 0.042 Uiso 1 1 calc R . .
H23B H 0.5846 0.8114 -0.0099 0.042 Uiso 1 1 calc R . .
C24 C 0.6415(10) 0.6050(11) -0.0156(5) 0.031(3) Uani 1 1 d . . .
H24A H 0.6842 0.5421 -0.0019 0.038 Uiso 1 1 calc R . .
H24B H 0.6914 0.6475 -0.0418 0.038 Uiso 1 1 calc R . .
C25 C 0.0937(11) 0.4833(11) 0.1730(6) 0.031(3) Uani 1 1 d . . .
C26 C 0.0152(14) 0.3958(11) 0.1514(6) 0.040(3) Uani 1 1 d . . .
H26A H 0.0480 0.3255 0.1605 0.048 Uiso 1 1 calc R . .
H26B H 0.0039 0.4012 0.1077 0.048 Uiso 1 1 calc R . .
C27 C -0.1008(12) 0.4098(15) 0.1849(8) 0.054(4) Uani 1 1 d . . .
H27 H -0.1544 0.3536 0.1714 0.065 Uiso 1 1 calc R . .
C28 C -0.0796(14) 0.3976(13) 0.2510(8) 0.057(4) Uani 1 1 d . . .
H28A H -0.0429 0.3286 0.2589 0.068 Uiso 1 1 calc R . .
H28B H -0.1524 0.3992 0.2728 0.068 Uiso 1 1 calc R . .
C29 C -0.005(2) 0.4861(11) 0.2727(5) 0.046(3) Uani 1 1 d . . .
H29 H 0.0062 0.4796 0.3169 0.055 Uiso 1 1 calc R . .
C30 C 0.1121(11) 0.4724(12) 0.2406(5) 0.036(3) Uani 1 1 d . . .
H30A H 0.1657 0.5272 0.2547 0.043 Uiso 1 1 calc R . .
H30B H 0.1443 0.4020 0.2499 0.043 Uiso 1 1 calc R . .
C31 C 0.0446(11) 0.5926(13) 0.1597(6) 0.039(3) Uani 1 1 d . . .
H31A H 0.0354 0.6017 0.1160 0.046 Uiso 1 1 calc R . .
H31B H 0.0965 0.6482 0.1744 0.046 Uiso 1 1 calc R . .
C32 C -0.0731(11) 0.6028(11) 0.1916(6) 0.035(3) Uani 1 1 d . . .
H32 H -0.1070 0.6734 0.1823 0.042 Uiso 1 1 calc R . .
C33 C -0.1477(15) 0.5175(13) 0.1681(8) 0.053(4) Uani 1 1 d . . .
H33A H -0.1529 0.5232 0.1241 0.063 Uiso 1 1 calc R . .
H33B H -0.2246 0.5256 0.1848 0.063 Uiso 1 1 calc R . .
C34 C -0.0515(12) 0.5944(11) 0.2584(6) 0.040(3) Uani 1 1 d . . .
H34A H 0.0031 0.6496 0.2709 0.048 Uiso 1 1 calc R . .
H34B H -0.1228 0.6058 0.2806 0.048 Uiso 1 1 calc R . .

loop_
_atom_site_aniso_label
_atom_site_aniso_U_11
_atom_site_aniso_U_22
_atom_site_aniso_U_33
_atom_site_aniso_U_23
_atom_site_aniso_U_13
_atom_site_aniso_U_12
Os1 0.01781(17) 0.02719(19) 0.01819(18) -0.00018(14) -0.0002(3) 0.0012(3)
Os2 0.0192(3) 0.0295(3) 0.0235(2) 0.00082(19) -0.00029(19) -0.0006(3)
Os3 0.0203(3) 0.0310(3) 0.0203(2) 0.00058(19) -0.00089(19) 0.0041(3)
O1 0.042(6) 0.043(6) 0.031(5) 0.006(4) -0.015(4) -0.008(4)
O2 0.023(5) 0.048(6) 0.045(5) 0.009(4) 0.002(4) -0.001(4)
O3 0.051(8) 0.060(7) 0.036(5) -0.011(5) -0.007(4) -0.002(5)
O4 0.045(6) 0.036(6) 0.032(5) -0.003(4) 0.001(4) -0.003(4)
O5 0.036(6) 0.048(6) 0.062(7) -0.003(5) -0.017(5) 0.008(5)
O6 0.050(8) 0.045(8) 0.048(7) 0.006(5) 0.000(5) -0.007(6)
O7 0.034(6) 0.071(7) 0.037(6) -0.010(5) 0.002(4) -0.006(5)
O8 0.037(5) 0.091(9) 0.019(5) 0.000(5) -0.003(4) 0.013(5)
O9 0.037(6) 0.069(7) 0.045(6) 0.012(5) -0.002(5) -0.011(5)
O10 0.066(9) 0.038(7) 0.048(7) 0.000(5) -0.005(6) -0.001(6)
O11 0.051(7) 0.095(9) 0.021(5) -0.007(5) -0.006(4) 0.028(6)
N1 0.021(5) 0.038(6) 0.021(5) 0.005(4) 0.004(4) -0.008(4)
N2 0.028(5) 0.034(6) 0.018(4) -0.004(4) 0.010(4) -0.003(4)
C1 0.021(6) 0.034(8) 0.041(8) -0.002(6) 0.001(5) -0.002(5)
C2 0.025(7) 0.034(7) 0.027(6) 0.004(5) -0.007(5) 0.000(5)
C3 0.056(13) 0.036(7) 0.024(6) -0.007(5) -0.010(6) -0.003(6)
C4 0.027(7) 0.033(7) 0.028(7) 0.007(5) -0.003(5) -0.002(5)
C5 0.042(8) 0.041(8) 0.031(7) -0.010(6) -0.004(6) 0.003(6)
C6 0.027(8) 0.030(8) 0.028(7) 0.005(6) 0.002(5) 0.004(6)
C7 0.024(7) 0.045(9) 0.039(7) -0.011(6) 0.006(6) 0.001(6)
C8 0.033(8) 0.061(10) 0.032(7) 0.005(7) 0.002(5) 0.019(7)
C9 0.025(7) 0.039(8) 0.026(6) 0.000(5) 0.004(5) 0.000(5)
C10 0.055(11) 0.008(7) 0.042(8) 0.008(6) 0.002(7) -0.001(6)
C11 0.031(9) 0.059(10) 0.033(7) -0.006(6) -0.004(5) 0.027(7)
C12 0.020(6) 0.030(6) 0.026(5) -0.014(5) 0.003(5) -0.005(5)
C13 0.018(6) 0.036(7) 0.027(6) 0.004(5) 0.001(4) -0.003(5)
C14 0.016(5) 0.039(7) 0.013(5) -0.002(5) 0.002(4) 0.004(4)
C15 0.022(6) 0.043(8) 0.022(6) 0.005(5) 0.010(4) -0.006(5)
C16 0.026(8) 0.030(7) 0.042(8) 0.006(6) 0.002(6) 0.006(6)
C17 0.031(7) 0.034(7) 0.032(7) -0.006(6) -0.001(5) 0.004(6)
C18 0.028(8) 0.041(7) 0.024(6) -0.001(5) 0.006(4) 0.000(5)
C19 0.039(9) 0.041(8) 0.029(6) -0.004(6) 0.002(5) -0.006(5)
C20 0.024(6) 0.024(6) 0.021(5) -0.004(4) 0.001(4) -0.003(4)
C21 0.037(9) 0.033(7) 0.021(5) 0.000(5) 0.001(4) 0.010(5)
C22 0.031(9) 0.042(8) 0.028(6) 0.001(6) -0.010(6) -0.007(6)
C23 0.036(8) 0.034(7) 0.036(7) 0.009(6) 0.005(5) 0.000(5)
C24 0.025(7) 0.042(8) 0.028(6) 0.008(5) 0.011(5) 0.001(5)
C25 0.030(8) 0.035(8) 0.028(6) -0.003(5) 0.010(5) 0.008(6)
C26 0.032(9) 0.053(8) 0.036(6) -0.007(6) 0.011(6) -0.006(7)
C27 0.028(8) 0.073(12) 0.061(10) -0.017(9) 0.013(6) -0.015(8)
C28 0.050(10) 0.044(9) 0.077(11) 0.012(9) 0.035(8) 0.014(7)
C29 0.043(7) 0.061(8) 0.034(6) -0.004(6) 0.020(9) -0.004(11)
C30 0.033(7) 0.048(8) 0.026(6) -0.001(5) -0.003(5) 0.012(6)
C31 0.020(6) 0.063(10) 0.033(7) 0.011(7) 0.003(5) 0.003(6)
C32 0.031(7) 0.040(8) 0.036(7) 0.006(6) 0.000(5) -0.001(6)
C33 0.058(11) 0.050(10) 0.051(9) -0.022(8) 0.005(8) -0.004(8)
C34 0.045(7) 0.043(8) 0.032(7) -0.010(6) 0.007(6) -0.005(6)

loop_
_atom_type_symbol
_atom_type_description
_atom_type_scat_dispersion_real
_atom_type_scat_dispersion_imag
_atom_type_scat_source
C C 0.0033 0.0016 'International Tables Vol C Tables 4.2.6.8 and 6.1.1.4'
H H 0.0000 0.0000 'International Tables Vol C Tables 4.2.6.8 and 6.1.1.4'
N N 0.0061 0.0033 'International Tables Vol C Tables 4.2.6.8 and 6.1.1.4'
O O 0.0106 0.0060 'International Tables Vol C Tables 4.2.6.8 and 6.1.1.4'
Os Os -1.2165 7.6030 'International Tables Vol C Tables 4.2.6.8 and 6.1.1.4'

loop_
_geom_angle_atom_site_label_1
_geom_angle_atom_site_label_2
_geom_angle_atom_site_label_3
_geom_angle
_geom_angle_site_symmetry_1
_geom_angle_site_symmetry_3
_geom_angle_publ_flag
C2 Os1 C1 93.0(5) . . ?
C2 Os1 C3 93.2(6) . . ?
C1 Os1 C3 170.4(6) . . ?
C2 Os1 C12 107.7(5) . . ?
C1 Os1 C12 88.5(5) . . ?
C3 Os1 C12 82.6(6) . . ?
C2 Os1 Os3 91.4(4) . . ?
C1 Os1 Os3 97.8(4) . . ?
C3 Os1 Os3 89.4(4) . . ?
C12 Os1 Os3 159.6(3) . . ?
C2 Os1 Os2 147.9(4) . . ?
C1 Os1 Os2 78.4(4) . . ?
C3 Os1 Os2 100.0(4) . . ?
C12 Os1 Os2 102.9(3) . . ?
Os3 Os1 Os2 59.930(13) . . ?
C6 Os2 C7 97.4(6) . . ?
C6 Os2 C5 103.7(6) . . ?
C7 Os2 C5 93.8(6) . . ?
C6 Os2 C4 87.3(6) . . ?
C7 Os2 C4 172.3(6) . . ?
C5 Os2 C4 90.9(5) . . ?
C6 Os2 Os3 101.7(4) . . ?
C7 Os2 Os3 90.1(4) . . ?
C5 Os2 Os3 153.6(5) . . ?
C4 Os2 Os3 83.0(4) . . ?
C6 Os2 Os1 160.9(4) . . ?
C7 Os2 Os1 79.6(4) . . ?
C5 Os2 Os1 95.4(4) . . ?
C4 Os2 Os1 93.9(4) . . ?
Os3 Os2 Os1 59.66(2) . . ?
C9 Os3 C10 99.4(7) . . ?
C9 Os3 C8 88.3(6) . . ?
C10 Os3 C8 97.8(7) . . ?
C9 Os3 C11 91.2(6) . . ?
C10 Os3 C11 91.7(7) . . ?
C8 Os3 C11 170.4(7) . . ?
C9 Os3 Os1 102.5(4) . . ?
C10 Os3 Os1 157.9(5) . . ?
C8 Os3 Os1 79.6(4) . . ?
C11 Os3 Os1 91.2(4) . . ?
C9 Os3 Os2 162.6(4) . . ?
C10 Os3 Os2 97.9(5) . . ?
C8 Os3 Os2 91.3(4) . . ?
C11 Os3 Os2 86.4(4) . . ?
Os1 Os3 Os2 60.41(2) . . ?
C14 N1 C12 111.8(9) . . ?
C14 N1 C15 118.2(10) . . ?
C12 N1 C15 130.0(10) . . ?
C14 N2 C13 108.0(9) . . ?
C14 N2 C25 124.6(10) . . ?
C13 N2 C25 127.3(10) . . ?
O1 C1 Os1 172.9(12) . . ?
O2 C2 Os1 175.0(12) . . ?
O3 C3 Os1 174.8(12) . . ?
O4 C4 Os2 175.7(11) . . ?
O5 C5 Os2 177.3(14) . . ?
O6 C6 Os2 176.7(14) . . ?
O7 C7 Os2 174.3(13) . . ?
O8 C8 Os3 175.3(13) . . ?
O9 C9 Os3 178.4(12) . . ?
O10 C10 Os3 178.5(16) . . ?
O11 C11 Os3 174.3(13) . . ?
C13 C12 N1 101.4(10) . . ?
C13 C12 Os1 121.8(9) . . ?
N1 C12 Os1 136.6(8) . . ?
C12 C13 N2 111.6(11) . . ?
N1 C14 N2 107.2(10) . . ?
C16 C15 N1 108.8(10) . . ?
C16 C15 C21 108.7(11) . . ?
N1 C15 C21 109.3(9) . . ?
C16 C15 C20 110.0(10) . . ?
N1 C15 C20 109.4(10) . . ?
C21 C15 C20 110.5(9) . . ?
C15 C16 C17 109.7(11) . . ?
C23 C17 C18 109.7(10) . . ?
C23 C17 C16 107.2(10) . . ?
C18 C17 C16 110.1(11) . . ?
C19 C18 C17 108.7(10) . . ?
C18 C19 C20 113.1(10) . . ?
C18 C19 C24 109.6(11) . . ?
C20 C19 C24 107.6(10) . . ?
C19 C20 C15 108.5(10) . . ?
C22 C21 C15 108.3(9) . . ?
C24 C22 C23 108.9(11) . . ?
C24 C22 C21 110.3(11) . . ?
C23 C22 C21 109.0(11) . . ?
C17 C23 C22 111.2(12) . . ?
C22 C24 C19 109.1(10) . . ?
N2 C25 C26 108.3(10) . . ?
N2 C25 C31 110.8(11) . . ?
C26 C25 C31 111.2(12) . . ?
N2 C25 C30 107.7(10) . . ?
C26 C25 C30 109.5(11) . . ?
C31 C25 C30 109.1(11) . . ?
C25 C26 C27 107.4(11) . . ?
C28 C27 C33 113.4(14) . . ?
C28 C27 C26 108.1(13) . . ?
C33 C27 C26 107.6(14) . . ?
C27 C28 C29 109.7(13) . . ?
C28 C29 C34 112.8(17) . . ?
C28 C29 C30 106.8(11) . . ?
C34 C29 C30 109.0(11) . . ?
C25 C30 C29 108.5(11) . . ?
C25 C31 C32 108.8(11) . . ?
C33 C32 C34 113.4(12) . . ?
C33 C32 C31 107.8(12) . . ?
C34 C32 C31 106.9(11) . . ?
C32 C33 C27 110.2(14) . . ?
C29 C34 C32 109.5(11) . . ?

loop_
_geom_bond_atom_site_label_1
_geom_bond_atom_site_label_2
_geom_bond_distance
_geom_bond_site_symmetry_2
_geom_bond_publ_flag
Os1 C2 1.867(12) . ?
Os1 C1 1.934(13) . ?
Os1 C3 1.949(12) . ?
Os1 C12 2.128(12) . ?
Os1 Os3 2.8831(8) . ?
Os1 Os2 2.9051(8) . ?
Os2 C6 1.886(15) . ?
Os2 C7 1.926(13) . ?
Os2 C5 1.931(14) . ?
Os2 C4 1.949(13) . ?
Os2 Os3 2.8911(5) . ?
Os3 C9 1.890(13) . ?
Os3 C10 1.910(14) . ?
Os3 C8 1.946(13) . ?
Os3 C11 1.950(13) . ?
O1 C1 1.137(15) . ?
O2 C2 1.168(15) . ?
O3 C3 1.133(15) . ?
O4 C4 1.133(15) . ?
O5 C5 1.128(16) . ?
O6 C6 1.158(17) . ?
O7 C7 1.166(17) . ?
O8 C8 1.143(16) . ?
O9 C9 1.163(15) . ?
O10 C10 1.130(17) . ?
O11 C11 1.135(16) . ?
N1 C14 1.340(14) . ?
N1 C12 1.435(16) . ?
N1 C15 1.529(14) . ?
N2 C14 1.349(15) . ?
N2 C13 1.375(16) . ?
N2 C25 1.511(15) . ?
C12 C13 1.371(16) . ?
C15 C16 1.523(19) . ?
C15 C21 1.546(16) . ?
C15 C20 1.550(16) . ?
C16 C17 1.579(19) . ?
C17 C23 1.506(17) . ?
C17 C18 1.542(16) . ?
C18 C19 1.507(18) . ?
C19 C20 1.537(16) . ?
C19 C24 1.571(17) . ?
C21 C22 1.539(18) . ?
C22 C24 1.526(18) . ?
C22 C23 1.538(19) . ?
C25 C26 1.52(2) . ?
C25 C31 1.53(2) . ?
C25 C30 1.534(17) . ?
C26 C27 1.573(19) . ?
C27 C28 1.51(3) . ?
C27 C33 1.52(3) . ?
C28 C29 1.51(3) . ?
C29 C34 1.51(2) . ?
C29 C30 1.57(2) . ?
C31 C32 1.572(17) . ?
C32 C33 1.49(2) . ?
C32 C34 1.521(18) . ?
